data_7209300
loop_
_publ_author_name
'Mewis, A.'

_publ_section_title
;
 Ca Ag P und Ca Ag As - zwei Verbindungen mit Fe2P-Struktur
;
_journal_name_full
;
Zeitschrift fuer Naturforschung, Teil B. Anorganische Chemie, Organische
 Chemie (33,1978-41,1986)
;
_journal_page_first 14
_journal_page_last 17
_journal_volume 34
_journal_year 1979
_chemical_formula_sum 'Ag Ca P'
_chemical_name_systematic 'Ca Ag P'
_space_group_IT_number 189
_symmetry_space_group_name_Hall 'P -6 -2'
_symmetry_space_group_name_H-M 'P -6 2 m'
_cell_angle_alpha 90
_cell_angle_beta 90
_cell_angle_gamma 120
_cell_formula_units_Z 3
_cell_length_a 7.045
_cell_length_b 7.045
_cell_length_c 4.174
_cell_volume 179.409
_citation_journal_id_ASTM ZNBAD2
_cod_data_source_file silver1-2_125.cif
_cod_data_source_block Ag1Ca1P1
_cod_original_cell_volume 179.4093
_cod_original_formula_sum 'Ag1 Ca1 P1'
_cod_database_code 7209300

loop_
_symmetry_equiv_pos_as_xyz
x,y,z
-x+y,-x,-z
-y,x-y,z
x,y,-z
-x+y,-x,z
-y,x-y,-z
y,x,z
x-y,-y,-z
-x,-x+y,z
y,x,-z
x-y,-y,z
-x,-x+y,-z

loop_
_atom_site_label
_atom_site_type_symbol
_atom_site_fract_x
_atom_site_fract_y
_atom_site_fract_z
_atom_site_occupancy
_atom_site_U_iso_or_equiv
P2 P-3 0.3333 0.6667 0 1 0.0
Ag1 Ag+1 0.2505 0 0 1 0.0
Ca1 Ca+2 0.5871 0 0.5 1 0.0
P1 P-3 0 0 0.5 1 0.0
